data_7221727
loop_
_publ_author_name
'Kim, Cheal'
'Nataraj, Chitrapriya'
'Kim, Seog K.'
'Shin, Jong'
'Hwang, In Hong'
'Kim, Youngmee'

_publ_section_title
;
 Synthesis, DNA binding profile and DNA cleavage pathway of divalent metal
 complexes
;
_journal_name_full 'RSC Adv.'
_journal_paper_doi 10.1039/C5RA10695H
_journal_year 2015
_chemical_formula_sum 'C26 H23 Co N5 O7'
_chemical_formula_weight 576.42
_chemical_name_systematic
; 
 ? 
;
_space_group_IT_number 14
_symmetry_cell_setting monoclinic
_symmetry_space_group_name_Hall '-P 2ybc'
_symmetry_space_group_name_H-M 'P 1 21/c 1'
_atom_sites_solution_hydrogens geom
_atom_sites_solution_primary direct
_atom_sites_solution_secondary difmap
_audit_creation_method SHELXL-97
_audit_update_record
;
2013-07-02 deposited with the CCDC.
2015-08-03 downloaded from the CCDC.
;
_cell_angle_alpha 90.00
_cell_angle_beta 108.93(3)
_cell_angle_gamma 90.00
_cell_formula_units_Z 4
_cell_length_a 15.259(3)
_cell_length_b 10.425(2)
_cell_length_c 16.754(3)
_cell_measurement_temperature 293(2)
_cell_volume 2521.0(9)
_computing_cell_refinement 'Bruker SMART'
_computing_data_collection 'Bruker SMART'
_computing_data_reduction 'Bruker SAINT'
_computing_molecular_graphics 'Bruker SHELXTL'
_computing_publication_material 'Bruker SHELXTL'
_computing_structure_refinement 'SHELXL-97 (Sheldrick, 2008)'
_computing_structure_solution 'SHELXS-97 (Sheldrick, 2008)'
_diffrn_ambient_temperature 293(2)
_diffrn_measured_fraction_theta_full 0.992
_diffrn_measured_fraction_theta_max 0.992
_diffrn_measurement_device_type 'CCD area detector'
_diffrn_measurement_method 'phi and omega scans'
_diffrn_radiation_monochromator graphite
_diffrn_radiation_source 'fine-focus sealed tube'
_diffrn_radiation_type MoK\a
_diffrn_radiation_wavelength 0.71073
_diffrn_reflns_av_R_equivalents 0.0456
_diffrn_reflns_av_sigmaI/netI 0.0758
_diffrn_reflns_limit_h_max 16
_diffrn_reflns_limit_h_min -18
_diffrn_reflns_limit_k_max 12
_diffrn_reflns_limit_k_min -12
_diffrn_reflns_limit_l_max 20
_diffrn_reflns_limit_l_min -18
_diffrn_reflns_number 13736
_diffrn_reflns_theta_full 26.00
_diffrn_reflns_theta_max 26.00
_diffrn_reflns_theta_min 2.34
_exptl_absorpt_coefficient_mu 0.738
_exptl_absorpt_correction_T_max 0.9299
_exptl_absorpt_correction_T_min 0.8371
_exptl_absorpt_correction_type multi-scan
_exptl_absorpt_process_details '(SADABS; Bruker, 1997)'
_exptl_crystal_colour red-orange
_exptl_crystal_density_diffrn 1.519
_exptl_crystal_density_method 'not measured'
_exptl_crystal_description block
_exptl_crystal_F_000 1188
_exptl_crystal_size_max 0.25
_exptl_crystal_size_mid 0.12
_exptl_crystal_size_min 0.10
_refine_diff_density_max 0.343
_refine_diff_density_min -0.309
_refine_diff_density_rms 0.066
_refine_ls_extinction_method none
_refine_ls_goodness_of_fit_ref 1.053
_refine_ls_hydrogen_treatment mixed
_refine_ls_matrix_type full
_refine_ls_number_parameters 356
_refine_ls_number_reflns 4915
_refine_ls_number_restraints 0
_refine_ls_restrained_S_all 1.053
_refine_ls_R_factor_all 0.0780
_refine_ls_R_factor_gt 0.0469
_refine_ls_shift/su_max 0.001
_refine_ls_shift/su_mean 0.000
_refine_ls_structure_factor_coef Fsqd
_refine_ls_weighting_details 'calc w=1/[\s^2^(Fo^2^)+(0.0464P)^2^+0.0000P] where P=(Fo^2^+2Fc^2^)/3'
_refine_ls_weighting_scheme calc
_refine_ls_wR_factor_gt 0.1081
_refine_ls_wR_factor_ref 0.1193
_reflns_number_gt 3307
_reflns_number_total 4915
_reflns_threshold_expression >2sigma(I)
_cod_data_source_file c5ra10695h2.cif
_cod_data_source_block ym933sadp21c
_cod_depositor_comments
;
The following automatic conversions were performed:

'_symmetry_cell_setting' value 'Monoclinic' changed to 'monoclinic'
according to
/usr/data/users/saulius/crontab/automatic-downloads/rss-feeds/RSC/lib/dictionaries/cif_core.dic
dictionary named 'cif_core.dic' version 2.4.2 from 2011-04-26.

Automatic conversion script
Id: cif_fix_values 3271 2015-04-21 07:52:19Z andrius 
;
_cod_original_sg_symbol_H-M P2(1)/c
_cod_database_code 7221727

loop_
_symmetry_equiv_pos_as_xyz
'x, y, z'
'-x, y+1/2, -z+1/2'
'-x, -y, -z'
'x, -y-1/2, z-1/2'

loop_
_atom_site_label
_atom_site_type_symbol
_atom_site_fract_x
_atom_site_fract_y
_atom_site_fract_z
_atom_site_U_iso_or_equiv
_atom_site_adp_type
_atom_site_occupancy
_atom_site_symmetry_multiplicity
_atom_site_calc_flag
_atom_site_refinement_flags
Co1 Co 0.64086(3) 0.83150(3) 0.53254(2) 0.03991(15) Uani 1 1 d .
N1 N 0.59913(16) 0.6933(2) 0.43472(15) 0.0449(6) Uani 1 1 d .
N2 N 0.73033(14) 0.5650(2) 0.49564(14) 0.0392(6) Uani 1 1 d .
N3 N 0.70393(15) 0.6777(2) 0.60818(14) 0.0377(5) Uani 1 1 d .
N4 N 0.6629(2) 1.0043(3) 0.43179(16) 0.0548(7) Uani 1 1 d .
O41 O 0.58517(14) 0.98700(19) 0.44419(14) 0.0536(6) Uani 1 1 d .
O42 O 0.72445(14) 0.9211(2) 0.46390(14) 0.0612(6) Uani 1 1 d .
O43 O 0.67556(18) 1.0956(2) 0.39074(16) 0.0760(7) Uani 1 1 d .
N5 N 0.69011(16) 1.0746(3) 0.64010(18) 0.0486(6) Uani 1 1 d .
O51 O 0.68531(18) 0.95410(19) 0.63416(14) 0.0702(7) Uani 1 1 d .
O52 O 0.6887(2) 1.1395(2) 0.57854(17) 0.0890(9) Uani 1 1 d .
O53 O 0.6971(2) 1.1264(2) 0.70684(16) 0.0774(8) Uani 1 1 d .
O1 O 0.51758(15) 0.8005(2) 0.55643(15) 0.0553(6) Uani 1 1 d .
H1O H 0.483(2) 0.867(3) 0.556(2) 0.083 Uiso 1 1 d .
C1 C 0.5220(2) 0.7201(3) 0.3685(2) 0.0571(9) Uani 1 1 d .
H1 H 0.4810 0.7810 0.3763 0.068 Uiso 1 1 calc R
C2 C 0.5012(2) 0.6631(3) 0.2915(2) 0.0586(9) Uani 1 1 d .
H2 H 0.4476 0.6844 0.2478 0.070 Uiso 1 1 calc R
C3 C 0.5620(2) 0.5731(3) 0.2805(2) 0.0606(9) Uani 1 1 d .
H3 H 0.5509 0.5349 0.2280 0.073 Uiso 1 1 calc R
C4 C 0.6389(2) 0.5393(3) 0.34652(19) 0.0503(8) Uani 1 1 d .
H4 H 0.6795 0.4773 0.3394 0.060 Uiso 1 1 calc R
C5 C 0.65566(18) 0.5994(3) 0.42474(18) 0.0392(7) Uani 1 1 d .
C6 C 0.72337(17) 0.5661(3) 0.57787(17) 0.0352(6) Uani 1 1 d .
C7 C 0.73715(19) 0.4550(3) 0.6250(2) 0.0466(7) Uani 1 1 d .
H7 H 0.7484 0.3780 0.6021 0.056 Uiso 1 1 calc R
C8 C 0.7342(2) 0.4587(3) 0.7059(2) 0.0542(9) Uani 1 1 d .
H8 H 0.7436 0.3844 0.7384 0.065 Uiso 1 1 calc R
C9 C 0.7173(2) 0.5739(3) 0.7387(2) 0.0546(8) Uani 1 1 d .
H9 H 0.7166 0.5796 0.7939 0.065 Uiso 1 1 calc R
C10 C 0.7018(2) 0.6787(3) 0.68805(19) 0.0463(7) Uani 1 1 d .
H10 H 0.6888 0.7559 0.7097 0.056 Uiso 1 1 calc R
C11 C 0.80286(18) 0.4820(3) 0.4803(2) 0.0473(8) Uani 1 1 d .
H11A H 0.8112 0.5077 0.4276 0.057 Uiso 1 1 calc R
H11B H 0.7811 0.3939 0.4739 0.057 Uiso 1 1 calc R
C12 C 0.89591(19) 0.4873(3) 0.54969(19) 0.0435(7) Uani 1 1 d .
C13 C 0.9356(2) 0.3765(3) 0.5948(2) 0.0495(8) Uani 1 1 d .
C14 C 0.8936(2) 0.2527(3) 0.5825(2) 0.0649(10) Uani 1 1 d .
H14 H 0.8362 0.2424 0.5412 0.078 Uiso 1 1 calc R
C15 C 0.9345(3) 0.1495(3) 0.6290(3) 0.0808(13) Uani 1 1 d .
H15 H 0.9049 0.0702 0.6189 0.097 Uiso 1 1 calc R
C16 C 1.0214(4) 0.1610(4) 0.6926(3) 0.0918(15) Uani 1 1 d .
H16 H 1.0483 0.0899 0.7248 0.110 Uiso 1 1 calc R
C17 C 1.0649(3) 0.2737(4) 0.7065(3) 0.0772(11) Uani 1 1 d .
H17 H 1.1225 0.2799 0.7481 0.093 Uiso 1 1 calc R
C18 C 1.0249(2) 0.3859(3) 0.6588(2) 0.0562(9) Uani 1 1 d .
C19 C 1.0714(2) 0.5019(4) 0.6726(2) 0.0616(9) Uani 1 1 d .
H19 H 1.1294 0.5067 0.7136 0.074 Uiso 1 1 calc R
C20 C 1.0341(2) 0.6106(3) 0.6274(2) 0.0539(8) Uani 1 1 d .
C21 C 1.0834(3) 0.7293(4) 0.6420(3) 0.0780(11) Uani 1 1 d .
H21 H 1.1420 0.7327 0.6823 0.094 Uiso 1 1 calc R
C22 C 1.0478(3) 0.8352(4) 0.5993(3) 0.0865(13) Uani 1 1 d .
H22 H 1.0812 0.9115 0.6104 0.104 Uiso 1 1 calc R
C23 C 0.9586(3) 0.8314(3) 0.5367(3) 0.0749(11) Uani 1 1 d .
H23 H 0.9339 0.9052 0.5066 0.090 Uiso 1 1 calc R
C24 C 0.9094(2) 0.7207(3) 0.5208(2) 0.0564(8) Uani 1 1 d .
H24 H 0.8512 0.7201 0.4797 0.068 Uiso 1 1 calc R
C25 C 0.94397(19) 0.6057(3) 0.56493(19) 0.0463(7) Uani 1 1 d .
C111 C 0.4707(2) 0.6823(3) 0.5614(3) 0.0702(11) Uani 1 1 d .
H11C H 0.4123 0.6795 0.5167 0.105 Uiso 1 1 calc R
H11D H 0.4603 0.6775 0.6148 0.105 Uiso 1 1 calc R
H11E H 0.5082 0.6111 0.5559 0.105 Uiso 1 1 calc R

loop_
_atom_site_aniso_label
_atom_site_aniso_U_11
_atom_site_aniso_U_22
_atom_site_aniso_U_33
_atom_site_aniso_U_23
_atom_site_aniso_U_13
_atom_site_aniso_U_12
Co1 0.0409(2) 0.0340(2) 0.0438(3) 0.00035(17) 0.01227(17) 0.00530(17)
N1 0.0396(13) 0.0462(15) 0.0431(14) -0.0039(11) 0.0055(11) 0.0076(11)
N2 0.0365(12) 0.0408(13) 0.0406(14) -0.0028(11) 0.0130(11) 0.0087(10)
N3 0.0379(12) 0.0373(13) 0.0377(14) -0.0019(11) 0.0119(10) 0.0036(10)
N4 0.0719(19) 0.0494(17) 0.0440(16) 0.0052(13) 0.0198(14) 0.0164(15)
O41 0.0469(12) 0.0492(13) 0.0630(14) 0.0034(11) 0.0154(11) 0.0118(10)
O42 0.0557(13) 0.0625(15) 0.0702(16) 0.0164(12) 0.0270(12) 0.0242(12)
O43 0.106(2) 0.0643(16) 0.0658(16) 0.0253(14) 0.0385(15) 0.0148(15)
N5 0.0481(15) 0.0471(16) 0.0456(17) -0.0004(14) 0.0084(13) -0.0034(12)
O51 0.119(2) 0.0296(12) 0.0576(15) -0.0012(10) 0.0219(14) -0.0068(12)
O52 0.143(3) 0.0528(16) 0.0668(18) 0.0014(14) 0.0276(18) -0.0195(16)
O53 0.117(2) 0.0531(15) 0.0617(17) -0.0132(13) 0.0289(16) -0.0082(14)
O1 0.0492(12) 0.0373(12) 0.0848(17) -0.0009(11) 0.0293(12) 0.0039(9)
C1 0.0475(18) 0.058(2) 0.053(2) -0.0014(16) -0.0012(16) 0.0102(15)
C2 0.0551(19) 0.066(2) 0.0418(19) 0.0019(17) -0.0019(15) -0.0005(17)
C3 0.065(2) 0.068(2) 0.043(2) -0.0088(17) 0.0100(17) -0.0069(19)
C4 0.0527(18) 0.0519(19) 0.0463(18) -0.0093(15) 0.0163(15) 0.0013(15)
C5 0.0383(15) 0.0392(16) 0.0417(17) 0.0004(13) 0.0149(13) -0.0007(13)
C6 0.0259(13) 0.0376(16) 0.0404(16) -0.0023(13) 0.0081(12) 0.0010(11)
C7 0.0446(17) 0.0378(17) 0.059(2) 0.0026(14) 0.0188(15) 0.0062(13)
C8 0.0520(19) 0.049(2) 0.063(2) 0.0212(17) 0.0212(17) 0.0104(15)
C9 0.067(2) 0.057(2) 0.0427(19) 0.0096(16) 0.0219(16) 0.0031(17)
C10 0.0519(18) 0.0463(18) 0.0436(18) 0.0007(14) 0.0195(15) 0.0074(14)
C11 0.0447(17) 0.0439(17) 0.0551(19) -0.0075(15) 0.0189(15) 0.0097(14)
C12 0.0413(16) 0.0438(17) 0.0501(18) -0.0025(14) 0.0211(14) 0.0100(14)
C13 0.0459(17) 0.0477(18) 0.063(2) 0.0041(16) 0.0282(16) 0.0154(15)
C14 0.061(2) 0.051(2) 0.093(3) 0.0045(19) 0.039(2) 0.0144(18)
C15 0.088(3) 0.051(2) 0.123(4) 0.015(2) 0.060(3) 0.017(2)
C16 0.103(4) 0.087(3) 0.103(4) 0.045(3) 0.058(3) 0.049(3)
C17 0.066(2) 0.088(3) 0.078(3) 0.025(2) 0.024(2) 0.036(2)
C18 0.0499(19) 0.060(2) 0.063(2) 0.0089(18) 0.0249(17) 0.0203(17)
C19 0.0474(18) 0.082(3) 0.053(2) -0.0057(19) 0.0127(16) 0.0100(19)
C20 0.0484(18) 0.060(2) 0.055(2) -0.0074(17) 0.0185(16) 0.0041(17)
C21 0.061(2) 0.079(3) 0.086(3) -0.020(2) 0.013(2) -0.009(2)
C22 0.077(3) 0.065(3) 0.115(4) -0.016(3) 0.027(3) -0.016(2)
C23 0.080(3) 0.048(2) 0.100(3) 0.006(2) 0.033(2) -0.001(2)
C24 0.0538(19) 0.052(2) 0.066(2) -0.0010(17) 0.0236(17) 0.0059(16)
C25 0.0442(17) 0.0472(18) 0.0509(19) -0.0012(15) 0.0204(15) 0.0053(15)
C111 0.057(2) 0.049(2) 0.106(3) 0.0043(19) 0.030(2) -0.0073(17)

loop_
_atom_type_symbol
_atom_type_description
_atom_type_scat_dispersion_real
_atom_type_scat_dispersion_imag
_atom_type_scat_source
C C 0.0033 0.0016 'International Tables Vol C Tables 4.2.6.8 and 6.1.1.4'
H H 0.0000 0.0000 'International Tables Vol C Tables 4.2.6.8 and 6.1.1.4'
N N 0.0061 0.0033 'International Tables Vol C Tables 4.2.6.8 and 6.1.1.4'
O O 0.0106 0.0060 'International Tables Vol C Tables 4.2.6.8 and 6.1.1.4'
Co Co 0.3494 0.9721 'International Tables Vol C Tables 4.2.6.8 and 6.1.1.4'

loop_
_geom_angle_atom_site_label_1
_geom_angle_atom_site_label_2
_geom_angle_atom_site_label_3
_geom_angle
O51 Co1 O1 90.76(10)
O51 Co1 N3 90.65(9)
O1 Co1 N3 91.81(9)
O51 Co1 N1 175.49(9)
O1 Co1 N1 88.82(10)
N3 Co1 N1 84.88(9)
O51 Co1 O41 92.94(9)
O1 Co1 O41 93.96(9)
N3 Co1 O41 173.16(9)
N1 Co1 O41 91.57(9)
O51 Co1 O42 94.46(9)
O1 Co1 O42 152.89(9)
N3 Co1 O42 114.66(8)
N1 Co1 O42 87.94(10)
O41 Co1 O42 59.25(8)
C5 N1 C1 117.8(3)
C5 N1 Co1 123.01(18)
C1 N1 Co1 117.1(2)
C5 N2 C6 121.8(2)
C5 N2 C11 116.6(2)
C6 N2 C11 117.8(2)
C6 N3 C10 117.5(2)
C6 N3 Co1 123.68(18)
C10 N3 Co1 116.38(18)
O43 N4 O42 122.8(3)
O43 N4 O41 121.5(3)
O42 N4 O41 115.7(3)
N4 O41 Co1 92.13(16)
N4 O42 Co1 92.16(18)
O53 N5 O52 120.0(3)
O53 N5 O51 120.1(3)
O52 N5 O51 119.9(3)
N5 O51 Co1 132.8(2)
C111 O1 Co1 130.06(19)
C111 O1 H1O 111(2)
Co1 O1 H1O 118(2)
N1 C1 C2 123.9(3)
N1 C1 H1 118.0
C2 C1 H1 118.0
C1 C2 C3 117.8(3)
C1 C2 H2 121.1
C3 C2 H2 121.1
C2 C3 C4 120.3(3)
C2 C3 H3 119.8
C4 C3 H3 119.8
C3 C4 C5 119.3(3)
C3 C4 H4 120.4
C5 C4 H4 120.4
N1 C5 C4 120.7(3)
N1 C5 N2 117.2(2)
C4 C5 N2 122.1(3)
N3 C6 C7 121.6(3)
N3 C6 N2 118.1(2)
C7 C6 N2 120.3(2)
C8 C7 C6 119.7(3)
C8 C7 H7 120.2
C6 C7 H7 120.2
C7 C8 C9 119.2(3)
C7 C8 H8 120.4
C9 C8 H8 120.4
C10 C9 C8 118.0(3)
C10 C9 H9 121.0
C8 C9 H9 121.0
N3 C10 C9 124.0(3)
N3 C10 H10 118.0
C9 C10 H10 118.0
N2 C11 C12 114.1(2)
N2 C11 H11A 108.7
C12 C11 H11A 108.7
N2 C11 H11B 108.7
C12 C11 H11B 108.7
H11A C11 H11B 107.6
C13 C12 C25 120.8(3)
C13 C12 C11 121.0(3)
C25 C12 C11 118.1(3)
C12 C13 C14 124.9(3)
C12 C13 C18 118.9(3)
C14 C13 C18 116.2(3)
C15 C14 C13 122.3(4)
C15 C14 H14 118.9
C13 C14 H14 118.9
C14 C15 C16 120.7(4)
C14 C15 H15 119.6
C16 C15 H15 119.6
C17 C16 C15 120.0(4)
C17 C16 H16 120.0
C15 C16 H16 120.0
C16 C17 C18 121.6(4)
C16 C17 H17 119.2
C18 C17 H17 119.2
C19 C18 C17 121.1(3)
C19 C18 C13 119.6(3)
C17 C18 C13 119.2(3)
C20 C19 C18 122.0(3)
C20 C19 H19 119.0
C18 C19 H19 119.0
C19 C20 C21 121.2(3)
C19 C20 C25 119.9(3)
C21 C20 C25 118.9(3)
C22 C21 C20 121.8(4)
C22 C21 H21 119.1
C20 C21 H21 119.1
C21 C22 C23 119.9(4)
C21 C22 H22 120.1
C23 C22 H22 120.1
C24 C23 C22 120.3(4)
C24 C23 H23 119.9
C22 C23 H23 119.9
C23 C24 C25 121.9(3)
C23 C24 H24 119.0
C25 C24 H24 119.0
C12 C25 C24 124.0(3)
C12 C25 C20 118.8(3)
C24 C25 C20 117.2(3)
O1 C111 H11C 109.5
O1 C111 H11D 109.5
H11C C111 H11D 109.5
O1 C111 H11E 109.5
H11C C111 H11E 109.5
H11D C111 H11E 109.5

loop_
_geom_bond_atom_site_label_1
_geom_bond_atom_site_label_2
_geom_bond_distance
Co1 O51 2.060(2)
Co1 O1 2.072(2)
Co1 N3 2.076(2)
Co1 N1 2.119(2)
Co1 O41 2.174(2)
Co1 O42 2.185(2)
N1 C5 1.351(3)
N1 C1 1.359(4)
N2 C5 1.400(3)
N2 C6 1.416(3)
N2 C11 1.492(3)
N3 C6 1.341(3)
N3 C10 1.349(4)
N4 O43 1.226(3)
N4 O42 1.263(3)
N4 O41 1.282(3)
N5 O53 1.215(3)
N5 O52 1.228(3)
N5 O51 1.260(3)
O1 C111 1.440(4)
O1 H1O 0.87(3)
C1 C2 1.361(4)
C1 H1 0.9300
C2 C3 1.373(5)
C2 H2 0.9300
C3 C4 1.373(4)
C3 H3 0.9300
C4 C5 1.399(4)
C4 H4 0.9300
C6 C7 1.379(4)
C7 C8 1.371(4)
C7 H7 0.9300
C8 C9 1.379(4)
C8 H8 0.9300
C9 C10 1.355(4)
C9 H9 0.9300
C10 H10 0.9300
C11 C12 1.517(4)
C11 H11A 0.9700
C11 H11B 0.9700
C12 C13 1.405(4)
C12 C25 1.416(4)
C13 C14 1.425(4)
C13 C18 1.439(5)
C14 C15 1.357(5)
C14 H14 0.9300
C15 C16 1.411(6)
C15 H15 0.9300
C16 C17 1.333(6)
C16 H16 0.9300
C17 C18 1.435(5)
C17 H17 0.9300
C18 C19 1.383(5)
C19 C20 1.380(5)
C19 H19 0.9300
C20 C21 1.427(5)
C20 C25 1.434(4)
C21 C22 1.331(5)
C21 H21 0.9300
C22 C23 1.425(6)
C22 H22 0.9300
C23 C24 1.355(4)
C23 H23 0.9300
C24 C25 1.417(4)
C24 H24 0.9300
C111 H11C 0.9600
C111 H11D 0.9600
C111 H11E 0.9600

loop_
_geom_torsion_atom_site_label_1
_geom_torsion_atom_site_label_2
_geom_torsion_atom_site_label_3
_geom_torsion_atom_site_label_4
_geom_torsion
O51 Co1 N1 C5 -48.9(14)
O1 Co1 N1 C5 -133.6(2)
N3 Co1 N1 C5 -41.7(2)
O41 Co1 N1 C5 132.5(2)
O42 Co1 N1 C5 73.3(2)
O51 Co1 N1 C1 147.9(12)
O1 Co1 N1 C1 63.2(2)
N3 Co1 N1 C1 155.2(2)
O41 Co1 N1 C1 -30.7(2)
O42 Co1 N1 C1 -89.8(2)
O51 Co1 N3 C6 -162.0(2)
O1 Co1 N3 C6 107.2(2)
N1 Co1 N3 C6 18.6(2)
O41 Co1 N3 C6 -40.3(8)
O42 Co1 N3 C6 -66.8(2)
O51 Co1 N3 C10 36.3(2)
O1 Co1 N3 C10 -54.5(2)
N1 Co1 N3 C10 -143.1(2)
O41 Co1 N3 C10 158.0(6)
O42 Co1 N3 C10 131.5(2)
O43 N4 O41 Co1 -172.1(3)
O42 N4 O41 Co1 8.5(2)
O51 Co1 O41 N4 88.33(17)
O1 Co1 O41 N4 179.30(16)
N3 Co1 O41 N4 -33.2(8)
N1 Co1 O41 N4 -91.78(17)
O42 Co1 O41 N4 -5.11(15)
O43 N4 O42 Co1 172.1(3)
O41 N4 O42 Co1 -8.4(2)
O51 Co1 O42 N4 -85.57(18)
O1 Co1 O42 N4 14.9(3)
N3 Co1 O42 N4 -178.35(16)
N1 Co1 O42 N4 98.25(18)
O41 Co1 O42 N4 5.19(16)
O53 N5 O51 Co1 161.7(2)
O52 N5 O51 Co1 -19.0(5)
O1 Co1 O51 N5 -103.0(3)
N3 Co1 O51 N5 165.2(3)
N1 Co1 O51 N5 172.5(11)
O41 Co1 O51 N5 -8.9(3)
O42 Co1 O51 N5 50.4(3)
O51 Co1 O1 C111 -131.9(3)
N3 Co1 O1 C111 -41.2(3)
N1 Co1 O1 C111 43.6(3)
O41 Co1 O1 C111 135.1(3)
O42 Co1 O1 C111 126.7(3)
C5 N1 C1 C2 -3.9(5)
Co1 N1 C1 C2 160.2(3)
N1 C1 C2 C3 0.1(5)
C1 C2 C3 C4 2.5(5)
C2 C3 C4 C5 -1.2(5)
C1 N1 C5 C4 5.1(4)
Co1 N1 C5 C4 -157.9(2)
C1 N1 C5 N2 -174.5(3)
Co1 N1 C5 N2 22.5(4)
C3 C4 C5 N1 -2.7(5)
C3 C4 C5 N2 176.8(3)
C6 N2 C5 N1 35.0(4)
C11 N2 C5 N1 -167.6(2)
C6 N2 C5 C4 -144.6(3)
C11 N2 C5 C4 12.8(4)
C10 N3 C6 C7 2.5(4)
Co1 N3 C6 C7 -159.1(2)
C10 N3 C6 N2 -177.0(2)
Co1 N3 C6 N2 21.5(3)
C5 N2 C6 N3 -60.6(3)
C11 N2 C6 N3 142.2(2)
C5 N2 C6 C7 120.0(3)
C11 N2 C6 C7 -37.2(4)
N3 C6 C7 C8 -2.3(4)
N2 C6 C7 C8 177.1(3)
C6 C7 C8 C9 0.1(5)
C7 C8 C9 C10 1.7(5)
C6 N3 C10 C9 -0.5(4)
Co1 N3 C10 C9 162.4(2)
C8 C9 C10 N3 -1.6(5)
C5 N2 C11 C12 158.7(2)
C6 N2 C11 C12 -43.0(4)
N2 C11 C12 C13 119.7(3)
N2 C11 C12 C25 -63.5(4)
C25 C12 C13 C14 -178.5(3)
C11 C12 C13 C14 -1.7(5)
C25 C12 C13 C18 2.0(4)
C11 C12 C13 C18 178.7(3)
C12 C13 C14 C15 -178.8(3)
C18 C13 C14 C15 0.8(5)
C13 C14 C15 C16 0.3(6)
C14 C15 C16 C17 -1.1(6)
C15 C16 C17 C18 0.8(6)
C16 C17 C18 C19 -178.7(4)
C16 C17 C18 C13 0.3(5)
C12 C13 C18 C19 -2.4(5)
C14 C13 C18 C19 178.0(3)
C12 C13 C18 C17 178.6(3)
C14 C13 C18 C17 -1.1(4)
C17 C18 C19 C20 179.9(3)
C13 C18 C19 C20 0.9(5)
C18 C19 C20 C21 -179.4(3)
C18 C19 C20 C25 1.1(5)
C19 C20 C21 C22 -179.3(4)
C25 C20 C21 C22 0.2(6)
C20 C21 C22 C23 -0.6(7)
C21 C22 C23 C24 0.5(7)
C22 C23 C24 C25 -0.1(6)
C13 C12 C25 C24 178.6(3)
C11 C12 C25 C24 1.8(4)
C13 C12 C25 C20 0.0(4)
C11 C12 C25 C20 -176.9(3)
C23 C24 C25 C12 -179.0(3)
C23 C24 C25 C20 -0.3(5)
C19 C20 C25 C12 -1.5(4)
C21 C20 C25 C12 179.0(3)
C19 C20 C25 C24 179.8(3)
C21 C20 C25 C24 0.3(4)
